data_4514937
loop_
_publ_author_name
'Santra, Biswajit'
'Mandal, Debdeep'
'Gupta, Vivek'
'Kalita, Pankaj'
'Kumar, Vierandra'
'Narayanan, Ramakirushnan Suriya'
'Dey, Atanu'
'Chrysochos, Nicolas'
'Mohammad, Akbar'
'Singh, Ajeet'
'Zimmer, Michael'
'Dalapati, Rana'
'Biswas, Shyam'
'Schulzke, Carola'
'Chandrasekhar, Vadapalli'
'Scheschkewitz, David'
'Jana, Anukul'

_publ_section_title
;
 Structural Diversity in Supramolecular Organization of Anionic Phosphate
 Monoesters: Role of Cations.
;
_journal_issue 1
_journal_name_full 'ACS omega'
_journal_page_first 2118
_journal_page_last 2133
_journal_paper_doi 10.1021/acsomega.8b03192
_journal_volume 4
_journal_year 2019
_chemical_formula_moiety ' C72 H68 O8 P2, 2(C7 H13 N2)'
_chemical_formula_sum 'C86 H94 N4 O8 P2'
_chemical_formula_weight 1373.59
_space_group_crystal_system monoclinic
_space_group_IT_number 14
_space_group_name_Hall '-P 2ybc'
_space_group_name_H-M_alt 'P 1 21/c 1'
_symmetry_space_group_name_Hall '-P 2ybc'
_symmetry_space_group_name_H-M 'P 1 21/c 1'
_atom_sites_solution_hydrogens mixed
_audit_creation_method SHELXL-2018/3
_cell_angle_alpha 90
_cell_angle_beta 95.214(4)
_cell_angle_gamma 90
_cell_formula_units_Z 2
_cell_length_a 17.3212(7)
_cell_length_b 9.5487(5)
_cell_length_c 22.7250(10)
_cell_measurement_reflns_used 42873
_cell_measurement_temperature 170(2)
_cell_measurement_theta_max 59.0
_cell_measurement_theta_min 6.2
_cell_volume 3743.0(3)
_computing_cell_refinement 'X-Area by STOE & Cie GmbH 2010'
_computing_data_collection 'X-Area by STOE & Cie GmbH 2010'
_computing_data_reduction 'X-Area by STOE & Cie GmbH 2010'
_computing_molecular_graphics 'XP Version 5.1 by Bruker AXS 1998'
_computing_publication_material 'CIFTAB (Sheldrick, 2016)'
_computing_structure_refinement 'SHELXL-2018/3 (Sheldrick, 2018)'
_computing_structure_solution 'SHELXT-2016 (Sheldrick, 2016)'
_diffrn_ambient_temperature 170(2)
_diffrn_detector_area_resol_mean 6.67
_diffrn_measured_fraction_theta_full 0.996
_diffrn_measured_fraction_theta_max 0.997
_diffrn_measurement_device_type 'STOE IPDS2T'
_diffrn_measurement_method \w
_diffrn_radiation_type MoK\a
_diffrn_radiation_wavelength 0.71073
_diffrn_reflns_av_R_equivalents 0.1245
_diffrn_reflns_av_unetI/netI 0.1160
_diffrn_reflns_Laue_measured_fraction_full 0.996
_diffrn_reflns_Laue_measured_fraction_max 0.997
_diffrn_reflns_limit_h_max 21
_diffrn_reflns_limit_h_min -21
_diffrn_reflns_limit_k_max 11
_diffrn_reflns_limit_k_min -11
_diffrn_reflns_limit_l_max 28
_diffrn_reflns_limit_l_min -28
_diffrn_reflns_number 31507
_diffrn_reflns_point_group_measured_fraction_full 0.996
_diffrn_reflns_point_group_measured_fraction_max 0.997
_diffrn_reflns_theta_full 25.000
_diffrn_reflns_theta_max 26.371
_diffrn_reflns_theta_min 3.094
_diffrn_source 'fine-focus sealed tube'
_exptl_absorpt_coefficient_mu 0.118
_exptl_absorpt_correction_T_max 0.9960
_exptl_absorpt_correction_T_min 0.9593
_exptl_absorpt_correction_type numerical
_exptl_absorpt_process_details 'face indexed'
_exptl_crystal_colour colourless
_exptl_crystal_density_diffrn 1.219
_exptl_crystal_description stick
_exptl_crystal_F_000 1464
_exptl_crystal_size_max 0.252
_exptl_crystal_size_mid 0.093
_exptl_crystal_size_min 0.059
_refine_diff_density_max 0.227
_refine_diff_density_min -0.304
_refine_diff_density_rms 0.051
_refine_ls_extinction_coef 0.0041(4)
_refine_ls_extinction_expression Fc^*^=kFc[1+0.001xFc^2^\l^3^/sin(2\q)]^-1/4^
_refine_ls_extinction_method 'SHELXL-2018/3 (Sheldrick 2018)'
_refine_ls_goodness_of_fit_ref 0.860
_refine_ls_hydrogen_treatment mixed
_refine_ls_matrix_type full
_refine_ls_number_parameters 463
_refine_ls_number_reflns 7615
_refine_ls_number_restraints 0
_refine_ls_restrained_S_all 0.860
_refine_ls_R_factor_all 0.1343
_refine_ls_R_factor_gt 0.0492
_refine_ls_shift/su_max 0.000
_refine_ls_shift/su_mean 0.000
_refine_ls_structure_factor_coef Fsqd
_refine_ls_weighting_details 'w=1/[\s^2^(Fo^2^)+(0.0467P)^2^] where P=(Fo^2^+2Fc^2^)/3'
_refine_ls_weighting_scheme calc
_refine_ls_wR_factor_gt 0.0922
_refine_ls_wR_factor_ref 0.1185
_reflns_Friedel_coverage 0.000
_reflns_number_gt 3579
_reflns_number_total 7615
_reflns_threshold_expression 'I > 2\s(I)'
_cod_data_source_file ao8b03192_si_002.cif
_cod_data_source_block DM-602
_cod_database_code 4514937
_shelx_shelxl_version_number 2018/3
_shelx_space_group_comment
;
The symmetry employed for this shelxl refinement is uniquely defined
by the following loop, which should always be used as a source of
symmetry information in preference to the above space-group names.
They are only intended as comments.
;
_shelx_estimated_absorpt_t_min 0.971
_shelx_estimated_absorpt_t_max 0.993
_exptl_absorpt_special_details
;
programs X-Red32 and X-Shape by STOE & Cie GmbH 2010
;

loop_
_space_group_symop_operation_xyz
'x, y, z'
'-x, y+1/2, -z+1/2'
'-x, -y, -z'
'x, -y-1/2, z-1/2'

loop_
_atom_site_label
_atom_site_type_symbol
_atom_site_fract_x
_atom_site_fract_y
_atom_site_fract_z
_atom_site_U_iso_or_equiv
_atom_site_adp_type
_atom_site_occupancy
_atom_site_site_symmetry_order
_atom_site_calc_flag
_atom_site_refinement_flags_posn
_atom_site_refinement_flags_adp
P1 P 0.39413(4) 0.92783(7) 0.46791(3) 0.03247(19) Uani 1 1 d . .
O1 O 0.40363(12) 1.0213(2) 0.52315(9) 0.0416(5) Uani 1 1 d . .
O2 O 0.46016(11) 0.9464(2) 0.42987(8) 0.0406(5) Uani 1 1 d . .
O3 O 0.31898(10) 0.99646(17) 0.43143(8) 0.0298(4) Uani 1 1 d . .
O4 O 0.37456(11) 0.78033(19) 0.48169(9) 0.0420(5) Uani 1 1 d . .
C1 C 0.25596(14) 0.9127(3) 0.41148(12) 0.0278(6) Uani 1 1 d . .
C2 C 0.19858(15) 0.8891(2) 0.44939(12) 0.0278(6) Uani 1 1 d . .
C3 C 0.13424(15) 0.8096(3) 0.42826(12) 0.0304(6) Uani 1 1 d . .
H3 H 0.094961 0.791170 0.453805 0.037 Uiso 1 1 calc R U
C4 C 0.12586(15) 0.7566(3) 0.37115(12) 0.0294(6) Uani 1 1 d . .
C5 C 0.18478(15) 0.7860(3) 0.33491(12) 0.0320(6) Uani 1 1 d . .
H5 H 0.179931 0.751296 0.295577 0.038 Uiso 1 1 calc R U
C6 C 0.24990(15) 0.8636(3) 0.35376(12) 0.0291(6) Uani 1 1 d . .
C7 C 0.05568(15) 0.6716(3) 0.34631(12) 0.0347(7) Uani 1 1 d . .
C8 C -0.00323(17) 0.6497(3) 0.39123(14) 0.0422(7) Uani 1 1 d . .
H8A H 0.021073 0.598197 0.425328 0.063 Uiso 1 1 calc R U
H8B H -0.047341 0.596021 0.373032 0.063 Uiso 1 1 calc R U
H8C H -0.021349 0.740865 0.404258 0.063 Uiso 1 1 calc R U
C9 C 0.08283(19) 0.5284(3) 0.32619(17) 0.0581(10) Uani 1 1 d . .
H9A H 0.117808 0.540937 0.295041 0.087 Uiso 1 1 calc R U
H9B H 0.037829 0.472882 0.310853 0.087 Uiso 1 1 calc R U
H9C H 0.110263 0.479492 0.359786 0.087 Uiso 1 1 calc R U
C10 C 0.0155(2) 0.7492(4) 0.29337(15) 0.0630(10) Uani 1 1 d . .
H10A H -0.003027 0.840193 0.306234 0.095 Uiso 1 1 calc R U
H10B H -0.028634 0.693711 0.276298 0.095 Uiso 1 1 calc R U
H10C H 0.052211 0.763417 0.263579 0.095 Uiso 1 1 calc R U
C11 C 0.20531(16) 0.9579(2) 0.50979(12) 0.0294(6) Uani 1 1 d . .
H11 H 0.261881 0.960051 0.523280 0.035 Uiso 1 1 calc R U
C12 C 0.16672(16) 0.8742(3) 0.55601(12) 0.0312(6) Uani 1 1 d . .
C13 C 0.19344(18) 0.7403(3) 0.56897(13) 0.0412(7) Uani 1 1 d . .
H13 H 0.233568 0.702692 0.547879 0.049 Uiso 1 1 calc R U
C14 C 0.1633(2) 0.6601(3) 0.61175(14) 0.0485(8) Uani 1 1 d . .
H14 H 0.182076 0.567933 0.619602 0.058 Uiso 1 1 calc R U
C15 C 0.1060(2) 0.7138(3) 0.64293(14) 0.0485(8) Uani 1 1 d . .
H15 H 0.085611 0.659011 0.672792 0.058 Uiso 1 1 calc R U
C16 C 0.0780(2) 0.8455(4) 0.63138(14) 0.0517(8) Uani 1 1 d . .
H16 H 0.037769 0.881818 0.652676 0.062 Uiso 1 1 calc R U
C17 C 0.10895(17) 0.9266(3) 0.58812(13) 0.0430(7) Uani 1 1 d . .
H17 H 0.090110 1.018927 0.580613 0.052 Uiso 1 1 calc R U
C18 C 0.17934(16) 1.1100(3) 0.50436(12) 0.0314(6) Uani 1 1 d . .
C19 C 0.10921(18) 1.1493(3) 0.47579(13) 0.0411(7) Uani 1 1 d . .
H19 H 0.075188 1.079234 0.458795 0.049 Uiso 1 1 calc R U
C20 C 0.08713(19) 1.2881(3) 0.47125(14) 0.0465(8) Uani 1 1 d . .
H20 H 0.038372 1.312783 0.451433 0.056 Uiso 1 1 calc R U
C21 C 0.13598(19) 1.3903(3) 0.49551(14) 0.0467(8) Uani 1 1 d . .
H21 H 0.120975 1.485949 0.492763 0.056 Uiso 1 1 calc R U
C22 C 0.20630(19) 1.3539(3) 0.52364(15) 0.0481(8) Uani 1 1 d . .
H22 H 0.240116 1.424566 0.540356 0.058 Uiso 1 1 calc R U
C23 C 0.22857(18) 1.2144(3) 0.52792(14) 0.0410(7) Uani 1 1 d . .
H23 H 0.277796 1.190245 0.547090 0.049 Uiso 1 1 calc R U
C24 C 0.30990(15) 0.9028(3) 0.31164(12) 0.0328(6) Uani 1 1 d . .
H24 H 0.354838 0.942818 0.336897 0.039 Uiso 1 1 calc R U
C25 C 0.28074(16) 1.0202(3) 0.26986(13) 0.0349(7) Uani 1 1 d . .
C26 C 0.21964(18) 1.1061(3) 0.28176(15) 0.0484(8) Uani 1 1 d . .
H26 H 0.192371 1.087752 0.315362 0.058 Uiso 1 1 calc R U
C27 C 0.19759(19) 1.2188(3) 0.24537(18) 0.0590(10) Uani 1 1 d . .
H27 H 0.155653 1.276801 0.254302 0.071 Uiso 1 1 calc R U
C28 C 0.2361(2) 1.2465(4) 0.19666(17) 0.0598(10) Uani 1 1 d . .
H28 H 0.220637 1.322610 0.171380 0.072 Uiso 1 1 calc R U
C29 C 0.2971(2) 1.1635(3) 0.18476(16) 0.0589(10) Uani 1 1 d . .
H29 H 0.324407 1.182846 0.151276 0.071 Uiso 1 1 calc R U
C30 C 0.3194(2) 1.0516(3) 0.22102(13) 0.0461(8) Uani 1 1 d . .
H30 H 0.362024 0.995294 0.212151 0.055 Uiso 1 1 calc R U
C31 C 0.34170(16) 0.7780(3) 0.28020(13) 0.0343(7) Uani 1 1 d . .
C32 C 0.41468(19) 0.7280(3) 0.29875(15) 0.0501(8) Uani 1 1 d . .
H32 H 0.444501 0.772879 0.330473 0.060 Uiso 1 1 calc R U
C33 C 0.4451(2) 0.6121(4) 0.27131(18) 0.0682(12) Uani 1 1 d . .
H33 H 0.495408 0.578609 0.284290 0.082 Uiso 1 1 calc R U
C34 C 0.4023(3) 0.5467(4) 0.22568(19) 0.0694(12) Uani 1 1 d . .
H34 H 0.422570 0.466616 0.207618 0.083 Uiso 1 1 calc R U
C35 C 0.3304(2) 0.5960(3) 0.20599(17) 0.0581(10) Uani 1 1 d . .
H35 H 0.301155 0.551586 0.173859 0.070 Uiso 1 1 calc R U
C36 C 0.30059(18) 0.7109(3) 0.23310(14) 0.0420(7) Uani 1 1 d . .
H36 H 0.250705 0.744898 0.219153 0.050 Uiso 1 1 calc R U
H1O H 0.464(3) 1.043(5) 0.541(2) 0.145(19) Uiso 1 1 d . .
N1 N 0.42675(14) 0.5661(2) 0.42611(10) 0.0384(6) Uani 1 1 d . .
H1 H 0.408552 0.641316 0.442432 0.046 Uiso 1 1 calc R U
N2 N 0.43178(15) 0.3703(2) 0.38019(11) 0.0422(6) Uani 1 1 d . .
C37 C 0.38382(17) 0.4670(3) 0.39841(13) 0.0383(7) Uani 1 1 d . .
C38 C 0.50321(16) 0.5338(3) 0.42548(12) 0.0335(7) Uani 1 1 d . .
C39 C 0.50766(17) 0.4104(3) 0.39681(12) 0.0353(7) Uani 1 1 d . .
C40 C 0.29863(19) 0.4684(4) 0.38873(18) 0.0630(10) Uani 1 1 d . .
H40A H 0.278330 0.547628 0.410001 0.094 Uiso 1 1 calc R U
H40B H 0.277964 0.380776 0.403349 0.094 Uiso 1 1 calc R U
H40C H 0.282891 0.477801 0.346392 0.094 Uiso 1 1 calc R U
C41 C 0.56557(18) 0.6286(3) 0.45085(14) 0.0468(8) Uani 1 1 d . .
H41A H 0.614441 0.576652 0.456811 0.070 Uiso 1 1 calc R U
H41B H 0.551889 0.665117 0.488852 0.070 Uiso 1 1 calc R U
H41C H 0.571521 0.706697 0.423639 0.070 Uiso 1 1 calc R U
C42 C 0.5751(2) 0.3249(3) 0.38340(16) 0.0574(9) Uani 1 1 d . .
H42A H 0.572615 0.307510 0.340773 0.086 Uiso 1 1 calc R U
H42B H 0.574171 0.235409 0.404442 0.086 Uiso 1 1 calc R U
H42C H 0.623042 0.375111 0.396105 0.086 Uiso 1 1 calc R U
C43 C 0.4085(2) 0.2446(3) 0.34607(16) 0.0616(10) Uani 1 1 d . .
H43A H 0.353069 0.227265 0.348440 0.092 Uiso 1 1 calc R U
H43B H 0.438359 0.164060 0.362260 0.092 Uiso 1 1 calc R U
H43C H 0.418376 0.258430 0.304690 0.092 Uiso 1 1 calc R U

loop_
_atom_site_aniso_label
_atom_site_aniso_U_11
_atom_site_aniso_U_22
_atom_site_aniso_U_33
_atom_site_aniso_U_23
_atom_site_aniso_U_13
_atom_site_aniso_U_12
P1 0.0268(4) 0.0379(4) 0.0322(4) -0.0058(3) -0.0002(3) -0.0014(3)
O1 0.0332(11) 0.0552(12) 0.0360(11) -0.0196(9) 0.0008(10) 0.0001(9)
O2 0.0265(10) 0.0599(13) 0.0355(11) -0.0097(10) 0.0037(9) -0.0052(9)
O3 0.0228(9) 0.0318(9) 0.0343(11) -0.0023(8) -0.0007(8) -0.0048(8)
O4 0.0404(12) 0.0364(11) 0.0481(13) 0.0021(9) -0.0013(10) 0.0000(9)
C1 0.0245(14) 0.0283(13) 0.0298(15) -0.0016(11) -0.0016(12) -0.0042(11)
C2 0.0270(14) 0.0283(13) 0.0282(15) -0.0008(11) 0.0040(12) 0.0007(11)
C3 0.0261(15) 0.0371(15) 0.0288(16) -0.0013(12) 0.0057(12) -0.0026(12)
C4 0.0230(15) 0.0356(14) 0.0294(15) 0.0010(12) 0.0009(12) -0.0026(11)
C5 0.0290(15) 0.0411(15) 0.0258(15) -0.0062(12) 0.0024(13) -0.0049(12)
C6 0.0268(15) 0.0333(14) 0.0273(15) -0.0007(12) 0.0029(12) -0.0050(12)
C7 0.0252(15) 0.0461(17) 0.0325(16) -0.0054(13) 0.0009(13) -0.0082(12)
C8 0.0325(16) 0.0493(17) 0.0457(19) -0.0096(14) 0.0083(15) -0.0135(14)
C9 0.045(2) 0.061(2) 0.071(2) -0.0304(18) 0.0214(18) -0.0216(16)
C10 0.039(2) 0.101(3) 0.047(2) 0.014(2) -0.0085(17) -0.0220(19)
C11 0.0287(14) 0.0321(14) 0.0270(14) -0.0036(11) -0.0001(12) 0.0006(11)
C12 0.0332(16) 0.0356(15) 0.0241(14) -0.0032(12) -0.0017(12) -0.0024(12)
C13 0.048(2) 0.0420(17) 0.0343(17) -0.0028(14) 0.0094(15) 0.0035(14)
C14 0.069(2) 0.0374(16) 0.0389(19) -0.0003(14) 0.0062(18) 0.0003(15)
C15 0.062(2) 0.052(2) 0.0318(17) 0.0015(15) 0.0078(17) -0.0196(17)
C16 0.053(2) 0.061(2) 0.043(2) -0.0021(16) 0.0176(17) -0.0032(17)
C17 0.0436(18) 0.0431(16) 0.0434(18) 0.0001(15) 0.0107(15) 0.0035(14)
C18 0.0324(16) 0.0354(15) 0.0269(15) -0.0048(11) 0.0048(13) -0.0014(12)
C19 0.0417(18) 0.0394(16) 0.0407(18) -0.0047(14) -0.0040(15) 0.0003(14)
C20 0.048(2) 0.0456(18) 0.0444(19) -0.0021(15) -0.0046(16) 0.0060(15)
C21 0.058(2) 0.0359(17) 0.0463(19) -0.0010(14) 0.0036(17) 0.0068(15)
C22 0.051(2) 0.0377(17) 0.055(2) -0.0126(15) 0.0010(18) -0.0051(15)
C23 0.0379(17) 0.0382(16) 0.0456(18) -0.0089(14) -0.0027(15) 0.0032(13)
C24 0.0273(15) 0.0409(16) 0.0303(15) -0.0015(12) 0.0028(13) -0.0073(12)
C25 0.0336(16) 0.0361(15) 0.0345(16) -0.0018(12) -0.0002(13) -0.0083(13)
C26 0.0369(18) 0.0508(19) 0.058(2) 0.0087(16) 0.0064(16) 0.0028(15)
C27 0.0363(19) 0.053(2) 0.087(3) 0.0099(19) -0.001(2) 0.0016(16)
C28 0.065(3) 0.049(2) 0.061(2) 0.0148(18) -0.013(2) -0.0101(18)
C29 0.081(3) 0.049(2) 0.048(2) 0.0089(16) 0.011(2) -0.0086(19)
C30 0.062(2) 0.0358(17) 0.0424(18) 0.0013(14) 0.0134(17) -0.0056(15)
C31 0.0293(16) 0.0403(15) 0.0349(16) 0.0081(13) 0.0113(13) -0.0004(13)
C32 0.045(2) 0.065(2) 0.0411(18) 0.0155(16) 0.0134(16) 0.0120(16)
C33 0.068(3) 0.079(3) 0.062(3) 0.036(2) 0.030(2) 0.037(2)
C34 0.104(3) 0.039(2) 0.071(3) 0.0117(19) 0.043(3) 0.016(2)
C35 0.076(3) 0.0401(18) 0.062(2) -0.0102(16) 0.031(2) -0.0110(18)
C36 0.0402(18) 0.0421(17) 0.0454(19) -0.0049(14) 0.0137(15) -0.0082(14)
N1 0.0401(14) 0.0358(13) 0.0396(14) -0.0013(11) 0.0050(12) 0.0022(11)
N2 0.0533(17) 0.0374(14) 0.0353(14) 0.0014(11) 0.0010(13) -0.0085(12)
C37 0.0384(17) 0.0383(16) 0.0384(18) 0.0020(13) 0.0043(14) -0.0047(14)
C38 0.0372(17) 0.0331(15) 0.0303(15) 0.0003(12) 0.0035(13) -0.0036(12)
C39 0.0400(17) 0.0353(15) 0.0307(16) 0.0026(12) 0.0044(14) 0.0015(13)
C40 0.042(2) 0.070(2) 0.075(3) 0.0069(19) -0.0028(19) -0.0093(17)
C41 0.048(2) 0.0458(18) 0.046(2) -0.0004(15) 0.0033(16) -0.0075(15)
C42 0.066(2) 0.056(2) 0.053(2) 0.0118(16) 0.0217(19) 0.0170(17)
C43 0.087(3) 0.0408(18) 0.055(2) -0.0055(16) 0.000(2) -0.0201(18)

loop_
_atom_type_symbol
_atom_type_description
_atom_type_scat_dispersion_real
_atom_type_scat_dispersion_imag
_atom_type_scat_source
C C 0.0033 0.0016 'International Tables Vol C Tables 4.2.6.8 and 6.1.1.4'
H H 0.0000 0.0000 'International Tables Vol C Tables 4.2.6.8 and 6.1.1.4'
N N 0.0061 0.0033 'International Tables Vol C Tables 4.2.6.8 and 6.1.1.4'
O O 0.0106 0.0060 'International Tables Vol C Tables 4.2.6.8 and 6.1.1.4'
P P 0.1023 0.0942 'International Tables Vol C Tables 4.2.6.8 and 6.1.1.4'

loop_
_geom_angle_atom_site_label_1
_geom_angle_atom_site_label_2
_geom_angle_atom_site_label_3
_geom_angle
O4 P1 O2 115.58(11)
O4 P1 O1 112.78(12)
O2 P1 O1 111.71(11)
O4 P1 O3 107.66(10)
O2 P1 O3 106.02(11)
O1 P1 O3 101.82(11)
P1 O1 H1O 116(3)
C1 O3 P1 120.23(15)
C6 C1 C2 122.3(2)
C6 C1 O3 119.4(2)
C2 C1 O3 118.2(2)
C1 C2 C3 117.9(2)
C1 C2 C11 119.4(2)
C3 C2 C11 122.7(2)
C4 C3 C2 122.1(2)
C4 C3 H3 118.9
C2 C3 H3 118.9
C3 C4 C5 117.3(2)
C3 C4 C7 123.5(2)
C5 C4 C7 119.3(2)
C6 C5 C4 122.9(2)
C6 C5 H5 118.5
C4 C5 H5 118.5
C5 C6 C1 117.6(2)
C5 C6 C24 121.4(2)
C1 C6 C24 120.9(2)
C8 C7 C10 108.0(2)
C8 C7 C4 112.6(2)
C10 C7 C4 108.9(2)
C8 C7 C9 108.7(2)
C10 C7 C9 109.2(3)
C4 C7 C9 109.3(2)
C7 C8 H8A 109.5
C7 C8 H8B 109.5
H8A C8 H8B 109.5
C7 C8 H8C 109.5
H8A C8 H8C 109.5
H8B C8 H8C 109.5
C7 C9 H9A 109.5
C7 C9 H9B 109.5
H9A C9 H9B 109.5
C7 C9 H9C 109.5
H9A C9 H9C 109.5
H9B C9 H9C 109.5
C7 C10 H10A 109.5
C7 C10 H10B 109.5
H10A C10 H10B 109.5
C7 C10 H10C 109.5
H10A C10 H10C 109.5
H10B C10 H10C 109.5
C2 C11 C12 113.3(2)
C2 C11 C18 110.0(2)
C12 C11 C18 114.3(2)
C2 C11 H11 106.2
C12 C11 H11 106.2
C18 C11 H11 106.2
C13 C12 C17 117.8(3)
C13 C12 C11 118.2(2)
C17 C12 C11 123.9(2)
C14 C13 C12 121.6(3)
C14 C13 H13 119.2
C12 C13 H13 119.2
C15 C14 C13 119.8(3)
C15 C14 H14 120.1
C13 C14 H14 120.1
C16 C15 C14 120.4(3)
C16 C15 H15 119.8
C14 C15 H15 119.8
C15 C16 C17 119.7(3)
C15 C16 H16 120.2
C17 C16 H16 120.2
C12 C17 C16 120.8(3)
C12 C17 H17 119.6
C16 C17 H17 119.6
C19 C18 C23 118.1(3)
C19 C18 C11 122.7(2)
C23 C18 C11 119.2(2)
C18 C19 C20 121.6(3)
C18 C19 H19 119.2
C20 C19 H19 119.2
C21 C20 C19 119.7(3)
C21 C20 H20 120.1
C19 C20 H20 120.1
C22 C21 C20 119.8(3)
C22 C21 H21 120.1
C20 C21 H21 120.1
C21 C22 C23 120.4(3)
C21 C22 H22 119.8
C23 C22 H22 119.8
C18 C23 C22 120.4(3)
C18 C23 H23 119.8
C22 C23 H23 119.8
C31 C24 C6 113.6(2)
C31 C24 C25 113.4(2)
C6 C24 C25 111.5(2)
C31 C24 H24 105.9
C6 C24 H24 105.9
C25 C24 H24 105.9
C30 C25 C26 117.6(3)
C30 C25 C24 120.2(3)
C26 C25 C24 122.0(3)
C25 C26 C27 121.1(3)
C25 C26 H26 119.5
C27 C26 H26 119.5
C28 C27 C26 120.2(3)
C28 C27 H27 119.9
C26 C27 H27 119.9
C29 C28 C27 119.3(3)
C29 C28 H28 120.3
C27 C28 H28 120.3
C28 C29 C30 120.6(3)
C28 C29 H29 119.7
C30 C29 H29 119.7
C25 C30 C29 121.2(3)
C25 C30 H30 119.4
C29 C30 H30 119.4
C32 C31 C36 117.9(3)
C32 C31 C24 119.3(3)
C36 C31 C24 122.9(3)
C31 C32 C33 120.6(4)
C31 C32 H32 119.7
C33 C32 H32 119.7
C34 C33 C32 120.0(4)
C34 C33 H33 120.0
C32 C33 H33 120.0
C35 C34 C33 120.3(3)
C35 C34 H34 119.8
C33 C34 H34 119.8
C34 C35 C36 119.6(4)
C34 C35 H35 120.2
C36 C35 H35 120.2
C35 C36 C31 121.6(3)
C35 C36 H36 119.2
C31 C36 H36 119.2
C37 N1 C38 109.7(2)
C37 N1 H1 125.1
C38 N1 H1 125.1
C37 N2 C39 109.0(2)
C37 N2 C43 125.6(3)
C39 N2 C43 125.3(3)
N1 C37 N2 107.6(3)
N1 C37 C40 125.1(3)
N2 C37 C40 127.2(3)
C39 C38 N1 107.5(2)
C39 C38 C41 130.3(3)
N1 C38 C41 122.1(2)
C38 C39 N2 106.1(2)
C38 C39 C42 131.4(3)
N2 C39 C42 122.5(3)
C37 C40 H40A 109.5
C37 C40 H40B 109.5
H40A C40 H40B 109.5
C37 C40 H40C 109.5
H40A C40 H40C 109.5
H40B C40 H40C 109.5
C38 C41 H41A 109.5
C38 C41 H41B 109.5
H41A C41 H41B 109.5
C38 C41 H41C 109.5
H41A C41 H41C 109.5
H41B C41 H41C 109.5
C39 C42 H42A 109.5
C39 C42 H42B 109.5
H42A C42 H42B 109.5
C39 C42 H42C 109.5
H42A C42 H42C 109.5
H42B C42 H42C 109.5
N2 C43 H43A 109.5
N2 C43 H43B 109.5
H43A C43 H43B 109.5
N2 C43 H43C 109.5
H43A C43 H43C 109.5
H43B C43 H43C 109.5

loop_
_geom_bond_atom_site_label_1
_geom_bond_atom_site_label_2
_geom_bond_distance
P1 O4 1.4886(19)
P1 O2 1.505(2)
P1 O1 1.537(2)
P1 O3 1.6171(19)
O1 H1O 1.10(6)
O3 C1 1.396(3)
C1 C6 1.388(4)
C1 C2 1.392(4)
C2 C3 1.397(4)
C2 C11 1.516(4)
C3 C4 1.388(4)
C3 H3 0.9500
C4 C5 1.397(4)
C4 C7 1.527(4)
C5 C6 1.384(4)
C5 H5 0.9500
C6 C24 1.522(4)
C7 C8 1.522(4)
C7 C10 1.526(4)
C7 C9 1.530(4)
C8 H8A 0.9800
C8 H8B 0.9800
C8 H8C 0.9800
C9 H9A 0.9800
C9 H9B 0.9800
C9 H9C 0.9800
C10 H10A 0.9800
C10 H10B 0.9800
C10 H10C 0.9800
C11 C12 1.522(4)
C11 C18 1.522(3)
C11 H11 1.0000
C12 C13 1.382(4)
C12 C17 1.385(4)
C13 C14 1.377(4)
C13 H13 0.9500
C14 C15 1.370(4)
C14 H14 0.9500
C15 C16 1.364(4)
C15 H15 0.9500
C16 C17 1.396(4)
C16 H16 0.9500
C17 H17 0.9500
C18 C19 1.376(4)
C18 C23 1.387(4)
C19 C20 1.381(4)
C19 H19 0.9500
C20 C21 1.374(4)
C20 H20 0.9500
C21 C22 1.368(4)
C21 H21 0.9500
C22 C23 1.388(4)
C22 H22 0.9500
C23 H23 0.9500
C24 C31 1.518(4)
C24 C25 1.525(4)
C24 H24 1.0000
C25 C30 1.380(4)
C25 C26 1.385(4)
C26 C27 1.389(4)
C26 H26 0.9500
C27 C28 1.369(5)
C27 H27 0.9500
C28 C29 1.367(5)
C28 H28 0.9500
C29 C30 1.383(4)
C29 H29 0.9500
C30 H30 0.9500
C31 C32 1.381(4)
C31 C36 1.387(4)
C32 C33 1.397(5)
C32 H32 0.9500
C33 C34 1.369(6)
C33 H33 0.9500
C34 C35 1.368(5)
C34 H34 0.9500
C35 C36 1.381(4)
C35 H35 0.9500
C36 H36 0.9500
N1 C37 1.327(4)
N1 C38 1.361(3)
N1 H1 0.8800
N2 C37 1.332(4)
N2 C39 1.388(4)
N2 C43 1.466(4)
C37 C40 1.472(4)
C38 C39 1.352(4)
C38 C41 1.485(4)
C39 C42 1.479(4)
C40 H40A 0.9800
C40 H40B 0.9800
C40 H40C 0.9800
C41 H41A 0.9800
C41 H41B 0.9800
C41 H41C 0.9800
C42 H42A 0.9800
C42 H42B 0.9800
C42 H42C 0.9800
C43 H43A 0.9800
C43 H43B 0.9800
C43 H43C 0.9800

loop_
_geom_torsion_atom_site_label_1
_geom_torsion_atom_site_label_2
_geom_torsion_atom_site_label_3
_geom_torsion_atom_site_label_4
_geom_torsion
O4 P1 O3 C1 -9.0(2)
O2 P1 O3 C1 115.29(19)
O1 P1 O3 C1 -127.75(19)
P1 O3 C1 C6 -96.8(2)
P1 O3 C1 C2 87.4(2)
C6 C1 C2 C3 1.9(4)
O3 C1 C2 C3 177.6(2)
C6 C1 C2 C11 -174.0(2)
O3 C1 C2 C11 1.7(3)
C1 C2 C3 C4 -1.1(4)
C11 C2 C3 C4 174.7(2)
C2 C3 C4 C5 -0.1(4)
C2 C3 C4 C7 -178.9(2)
C3 C4 C5 C6 0.5(4)
C7 C4 C5 C6 179.3(3)
C4 C5 C6 C1 0.3(4)
C4 C5 C6 C24 -175.3(2)
C2 C1 C6 C5 -1.6(4)
O3 C1 C6 C5 -177.2(2)
C2 C1 C6 C24 174.1(2)
O3 C1 C6 C24 -1.5(4)
C3 C4 C7 C8 -0.8(4)
C5 C4 C7 C8 -179.6(2)
C3 C4 C7 C10 119.0(3)
C5 C4 C7 C10 -59.8(3)
C3 C4 C7 C9 -121.8(3)
C5 C4 C7 C9 59.5(3)
C1 C2 C11 C12 -151.2(2)
C3 C2 C11 C12 33.1(3)
C1 C2 C11 C18 79.5(3)
C3 C2 C11 C18 -96.2(3)
C2 C11 C12 C13 60.6(3)
C18 C11 C12 C13 -172.4(2)
C2 C11 C12 C17 -122.8(3)
C18 C11 C12 C17 4.2(4)
C17 C12 C13 C14 0.9(4)
C11 C12 C13 C14 177.7(3)
C12 C13 C14 C15 -0.8(5)
C13 C14 C15 C16 0.8(5)
C14 C15 C16 C17 -1.0(5)
C13 C12 C17 C16 -1.1(4)
C11 C12 C17 C16 -177.7(3)
C15 C16 C17 C12 1.1(5)
C2 C11 C18 C19 52.1(3)
C12 C11 C18 C19 -76.6(3)
C2 C11 C18 C23 -126.5(3)
C12 C11 C18 C23 104.8(3)
C23 C18 C19 C20 -1.1(4)
C11 C18 C19 C20 -179.7(3)
C18 C19 C20 C21 0.2(5)
C19 C20 C21 C22 0.4(5)
C20 C21 C22 C23 -0.1(5)
C19 C18 C23 C22 1.4(4)
C11 C18 C23 C22 -179.9(3)
C21 C22 C23 C18 -0.8(5)
C5 C6 C24 C31 -54.6(3)
C1 C6 C24 C31 129.9(3)
C5 C6 C24 C25 75.1(3)
C1 C6 C24 C25 -100.4(3)
C31 C24 C25 C30 -37.3(3)
C6 C24 C25 C30 -167.0(2)
C31 C24 C25 C26 148.4(3)
C6 C24 C25 C26 18.6(4)
C30 C25 C26 C27 0.8(5)
C24 C25 C26 C27 175.3(3)
C25 C26 C27 C28 0.2(5)
C26 C27 C28 C29 -1.0(5)
C27 C28 C29 C30 0.7(5)
C26 C25 C30 C29 -1.0(4)
C24 C25 C30 C29 -175.6(3)
C28 C29 C30 C25 0.3(5)
C6 C24 C31 C32 -103.4(3)
C25 C24 C31 C32 127.9(3)
C6 C24 C31 C36 76.7(3)
C25 C24 C31 C36 -52.0(3)
C36 C31 C32 C33 -1.1(4)
C24 C31 C32 C33 179.0(3)
C31 C32 C33 C34 -0.2(5)
C32 C33 C34 C35 1.3(5)
C33 C34 C35 C36 -1.1(5)
C34 C35 C36 C31 -0.2(5)
C32 C31 C36 C35 1.3(4)
C24 C31 C36 C35 -178.8(3)
C38 N1 C37 N2 0.4(3)
C38 N1 C37 C40 -178.0(3)
C39 N2 C37 N1 -0.3(3)
C43 N2 C37 N1 -178.1(3)
C39 N2 C37 C40 178.1(3)
C43 N2 C37 C40 0.3(5)
C37 N1 C38 C39 -0.4(3)
C37 N1 C38 C41 177.2(3)
N1 C38 C39 N2 0.2(3)
C41 C38 C39 N2 -177.1(3)
N1 C38 C39 C42 -179.4(3)
C41 C38 C39 C42 3.3(5)
C37 N2 C39 C38 0.0(3)
C43 N2 C39 C38 177.8(3)
C37 N2 C39 C42 179.7(3)
C43 N2 C39 C42 -2.5(4)
